data_4322393
loop_
_publ_author_name
'James A. Johnson'
'Marilyn M. Olmstead'
'Alan L. Balch'

_publ_section_title
;
 Reactivity of the Verdoheme Analogues. Opening of the Planar Macrocycle
 by Amide and Thiolate Nucleophiles To Form Helical Complexes
;
_journal_name_full 'Inorganic Chemistry'
_journal_page_first 5379
_journal_page_last 5383
_journal_paper_doi 10.1021/ic9904283
_journal_volume 38
_journal_year 1999
_chemical_formula_sum 'C37 H49 N5 O Zn'
_chemical_formula_weight 645.18
_chemical_name_common Zn(OEBNMe~2~)
_chemical_name_systematic
; 
 ? 
;
_space_group_IT_number 2
_symmetry_cell_setting triclinic
_symmetry_space_group_name_Hall '-P 1'
_symmetry_space_group_name_H-M 'P -1'
_atom_sites_solution_hydrogens geom
_atom_sites_solution_primary direct
_atom_sites_solution_secondary difmap
_audit_creation_method SHELXL-97
_cell_angle_alpha 112.692(10)
_cell_angle_beta 95.451(9)
_cell_angle_gamma 105.076(10)
_cell_formula_units_Z 2
_cell_length_a 9.8828(8)
_cell_length_b 13.846(2)
_cell_length_c 14.054(2)
_cell_measurement_reflns_used 38
_cell_measurement_temperature 130(2)
_cell_measurement_theta_max 29.8
_cell_measurement_theta_min 3.5
_cell_volume 1671.5(4)
_computing_cell_refinement 'Siemens P3'
_computing_data_collection 'Siemens P3'
_computing_data_reduction 'Siemens XDISK'
_computing_molecular_graphics 'SHELXTL Plus 5.03, XP (Sheldrick, 1994)'
_computing_publication_material 'SHELXL-97-2 (Sheldrick, 1998)'
_computing_structure_refinement 'SHELXL-97-2 (Sheldrick, 1998)'
_computing_structure_solution 'SHELXS-97 (Sheldrick, 1990)'
_diffrn_ambient_temperature 130(2)
_diffrn_measured_fraction_theta_full 0.999
_diffrn_measured_fraction_theta_max 0.999
_diffrn_measurement_device_type 'Siemens P4'
_diffrn_measurement_method 2\q-\w
_diffrn_radiation_monochromator 'nickel filter'
_diffrn_radiation_source 'Siemens 15kW rotating anode'
_diffrn_radiation_type CuK\a
_diffrn_radiation_wavelength 1.54178
_diffrn_reflns_av_R_equivalents 0.098
_diffrn_reflns_av_sigmaI/netI 0.0636
_diffrn_reflns_limit_h_max 10
_diffrn_reflns_limit_h_min -10
_diffrn_reflns_limit_k_max 13
_diffrn_reflns_limit_k_min -14
_diffrn_reflns_limit_l_max 15
_diffrn_reflns_limit_l_min 0
_diffrn_reflns_number 4467
_diffrn_reflns_theta_full 56.45
_diffrn_reflns_theta_max 56.45
_diffrn_reflns_theta_min 3.49
_diffrn_standards_decay_% <0.1
_diffrn_standards_interval_count 198
_diffrn_standards_number 2
_exptl_absorpt_coefficient_mu 1.294
_exptl_absorpt_correction_T_max 0.9746
_exptl_absorpt_correction_T_min 0.7818
_exptl_absorpt_correction_type empirical
_exptl_absorpt_process_details
;XABS2: an empirical absorption correction program. Parkin, S.; Moezzi,
 B.; Hope, H. J. Appl. Cryst. 1995, 28, 53-56.
;
_exptl_crystal_colour black
_exptl_crystal_density_diffrn 1.282
_exptl_crystal_density_method 'not measured'
_exptl_crystal_description plate
_exptl_crystal_F_000 688
_exptl_crystal_size_max 0.20
_exptl_crystal_size_mid 0.08
_exptl_crystal_size_min 0.02
_refine_diff_density_max 0.552
_refine_diff_density_min -1.221
_refine_diff_density_rms 0.110
_refine_ls_extinction_method none
_refine_ls_goodness_of_fit_ref 1.045
_refine_ls_hydrogen_treatment mixed
_refine_ls_matrix_type full
_refine_ls_number_parameters 407
_refine_ls_number_reflns 4422
_refine_ls_number_restraints 0
_refine_ls_restrained_S_all 1.045
_refine_ls_R_factor_all 0.1028
_refine_ls_R_factor_gt 0.0763
_refine_ls_shift/su_max 0.012
_refine_ls_shift/su_mean 0.001
_refine_ls_structure_factor_coef Fsqd
_refine_ls_weighting_details 'calc w=1/[\s^2^(Fo^2^)+(0.1057P)^2^+11.5152P] where P=(Fo^2^+2Fc^2^)/3'
_refine_ls_weighting_scheme calc
_refine_ls_wR_factor_gt 0.2111
_refine_ls_wR_factor_ref 0.2296
_reflns_number_gt 3358
_reflns_number_total 4467
_reflns_threshold_expression >2sigma(I)
_cod_data_source_file ic9904283_2.cif
_cod_data_source_block mn852
_cod_original_cell_volume 1671.4(4)
_cod_database_code 4322393

loop_
_symmetry_equiv_pos_as_xyz
'x, y, z'
'-x, -y, -z'

loop_
_atom_site_label
_atom_site_type_symbol
_atom_site_fract_x
_atom_site_fract_y
_atom_site_fract_z
_atom_site_U_iso_or_equiv
_atom_site_adp_type
_atom_site_occupancy
_atom_site_symmetry_multiplicity
_atom_site_calc_flag
_atom_site_refinement_flags
_atom_site_disorder_assembly
_atom_site_disorder_group
Zn Zn 0.30659(11) 0.70673(9) 0.64291(8) 0.0309(4) Uani 1 1 d . . .
O1 O 0.4701(5) 0.7253(4) 0.4464(4) 0.0224(11) Uani 1 1 d . . .
N1 N 0.2307(5) 0.5538(4) 0.5117(4) 0.0127(12) Uani 1 1 d . . .
N2 N 0.3427(6) 0.6282(5) 0.7312(4) 0.0176(13) Uani 1 1 d . . .
N3 N 0.2578(6) 0.8199(4) 0.7625(4) 0.0146(12) Uani 1 1 d . . .
N4 N 0.3610(5) 0.8130(4) 0.5761(4) 0.0159(12) Uani 1 1 d . . .
N5 N 0.0770(6) 0.5787(5) 0.3942(4) 0.0210(13) Uani 1 1 d . . .
C1 C 0.1648(7) 0.5258(5) 0.4147(5) 0.0154(15) Uani 1 1 d . . .
C2 C 0.1896(7) 0.4277(6) 0.3365(6) 0.0225(16) Uani 1 1 d . . .
C3 C 0.2781(7) 0.4006(5) 0.3957(5) 0.0153(15) Uani 1 1 d . . .
C4 C 0.3039(7) 0.4772(5) 0.5045(5) 0.0140(14) Uani 1 1 d . . .
C5 C 0.3700(7) 0.4686(5) 0.5894(5) 0.0148(15) Uani 1 1 d . . .
H5 H 0.4202 0.4163 0.5754 0.018 Uiso 1 1 calc R . .
C6 C 0.3701(7) 0.5312(6) 0.6969(5) 0.0179(15) Uani 1 1 d . . .
C7 C 0.3827(6) 0.4973(5) 0.7816(5) 0.0150(15) Uani 1 1 d . . .
C8 C 0.3539(6) 0.5757(5) 0.8663(5) 0.0142(14) Uani 1 1 d . . .
C9 C 0.3297(7) 0.6574(5) 0.8343(5) 0.0169(15) Uani 1 1 d . . .
C10 C 0.2913(6) 0.7498(5) 0.8943(5) 0.0150(15) Uani 1 1 d . . .
H10 H 0.2886 0.7622 0.9654 0.018 Uiso 1 1 calc R . .
C11 C 0.2569(7) 0.8248(5) 0.8622(5) 0.0173(15) Uani 1 1 d . . .
C12 C 0.2256(7) 0.9228(5) 0.9277(5) 0.0181(15) Uani 1 1 d . . .
C13 C 0.2091(7) 0.9767(5) 0.8646(5) 0.0171(15) Uani 1 1 d . . .
C14 C 0.2327(7) 0.9110(5) 0.7636(5) 0.0171(15) Uani 1 1 d . . .
C15 C 0.2366(6) 0.9389(5) 0.6745(5) 0.0133(14) Uani 1 1 d . . .
H15 H 0.1951 0.9936 0.6745 0.016 Uiso 1 1 calc R . .
C16 C 0.2946(6) 0.8937(5) 0.5908(5) 0.0148(15) Uani 1 1 d . . .
C17 C 0.3000(7) 0.9241(5) 0.5009(5) 0.0151(15) Uani 1 1 d . . .
C18 C 0.3678(7) 0.8645(5) 0.4363(5) 0.0153(15) Uani 1 1 d . . .
C19 C 0.4081(7) 0.7923(5) 0.4831(5) 0.0163(15) Uani 1 1 d . . .
C21 C 0.1200(8) 0.3580(6) 0.2216(6) 0.0295(18) Uani 1 1 d . . .
H21A H 0.0272 0.3697 0.2061 0.035 Uiso 1 1 calc R . .
H21B H 0.0999 0.2790 0.2062 0.035 Uiso 1 1 calc R . .
C22 C 0.2145(9) 0.3862(8) 0.1511(7) 0.042(2) Uani 1 1 d . . .
H22A H 0.1629 0.3435 0.0770 0.062 Uiso 1 1 calc R . .
H22B H 0.3025 0.3678 0.1614 0.062 Uiso 1 1 calc R . .
H22C H 0.2394 0.4654 0.1692 0.062 Uiso 1 1 calc R . .
C23 C 0.3249(8) 0.2995(6) 0.3573(6) 0.0223(16) Uani 1 1 d . . .
H23A H 0.4198 0.3164 0.4012 0.027 Uiso 1 1 calc R . .
H23B H 0.3354 0.2800 0.2835 0.027 Uiso 1 1 calc R . .
C24 C 0.2174(8) 0.2009(6) 0.3625(6) 0.0289(18) Uani 1 1 d . . .
H24A H 0.2467 0.1351 0.3308 0.043 Uiso 1 1 calc R . .
H24B H 0.1217 0.1875 0.3235 0.043 Uiso 1 1 calc R . .
H24C H 0.2148 0.2168 0.4364 0.043 Uiso 1 1 calc R . .
C25 C 0.4068(7) 0.3925(6) 0.7713(5) 0.0194(15) Uani 1 1 d . . .
H25A H 0.4498 0.4015 0.8420 0.023 Uiso 1 1 calc R . .
H25B H 0.4766 0.3781 0.7259 0.023 Uiso 1 1 calc R . .
C26 C 0.2693(8) 0.2921(6) 0.7242(6) 0.0315(19) Uani 1 1 d . . .
H26A H 0.2926 0.2259 0.7191 0.047 Uiso 1 1 calc R . .
H26B H 0.2269 0.2816 0.6535 0.047 Uiso 1 1 calc R . .
H26C H 0.2006 0.3046 0.7698 0.047 Uiso 1 1 calc R . .
C27 C 0.3373(7) 0.5728(6) 0.9707(5) 0.0178(15) Uani 1 1 d . . .
H27A H 0.3869 0.6475 1.0283 0.021 Uiso 1 1 calc R . .
H27B H 0.3843 0.5216 0.9813 0.021 Uiso 1 1 calc R . .
C28 C 0.1788(7) 0.5354(6) 0.9775(6) 0.0247(17) Uani 1 1 d . . .
H28A H 0.1738 0.5449 1.0497 0.037 Uiso 1 1 calc R . .
H28B H 0.1331 0.4573 0.9284 0.037 Uiso 1 1 calc R . .
H28C H 0.1288 0.5802 0.9587 0.037 Uiso 1 1 calc R . .
C29 C 0.2218(8) 0.9586(6) 1.0423(5) 0.0234(16) Uani 1 1 d . . .
H29A H 0.1771 0.8927 1.0543 0.028 Uiso 1 1 calc R . .
H29B H 0.1613 1.0071 1.0610 0.028 Uiso 1 1 calc R . .
C30 C 0.3727(8) 1.0211(7) 1.1150(6) 0.036(2) Uani 1 1 d . . .
H30A H 0.3654 1.0404 1.1887 0.055 Uiso 1 1 calc R . .
H30B H 0.4152 1.0887 1.1064 0.055 Uiso 1 1 calc R . .
H30C H 0.4334 0.9738 1.0961 0.055 Uiso 1 1 calc R . .
C31 C 0.1857(7) 1.0866(6) 0.8947(5) 0.0202(16) Uani 1 1 d . . .
H31A H 0.1381 1.1015 0.9553 0.024 Uiso 1 1 calc R . .
H31B H 0.1209 1.0835 0.8347 0.024 Uiso 1 1 calc R . .
C32 C 0.3258(8) 1.1809(6) 0.9246(6) 0.0296(18) Uani 1 1 d . . .
H32A H 0.3057 1.2510 0.9456 0.044 Uiso 1 1 calc R . .
H32B H 0.3710 1.1684 0.8637 0.044 Uiso 1 1 calc R . .
H32C H 0.3907 1.1838 0.9836 0.044 Uiso 1 1 calc R . .
C33 C 0.2368(7) 1.0049(5) 0.4847(6) 0.0188(15) Uani 1 1 d . . .
H33A H 0.3058 1.0523 0.4613 0.023 Uiso 1 1 calc R . .
H33B H 0.2208 1.0533 0.5529 0.023 Uiso 1 1 calc R . .
C34 C 0.0950(8) 0.9482(6) 0.4032(6) 0.0281(18) Uani 1 1 d . . .
H34A H 0.0532 1.0041 0.3999 0.042 Uiso 1 1 calc R . .
H34B H 0.0284 0.8973 0.4235 0.042 Uiso 1 1 calc R . .
H34C H 0.1120 0.9068 0.3337 0.042 Uiso 1 1 calc R . .
C35 C 0.4084(7) 0.8646(6) 0.3369(5) 0.0191(15) Uani 1 1 d . . .
H35A H 0.5074 0.8613 0.3384 0.023 Uiso 1 1 calc R . .
H35B H 0.4088 0.9353 0.3348 0.023 Uiso 1 1 calc R . .
C36 C 0.3098(8) 0.7699(6) 0.2368(5) 0.0280(18) Uani 1 1 d . . .
H36A H 0.3364 0.7802 0.1751 0.042 Uiso 1 1 calc R . .
H36B H 0.2102 0.7684 0.2374 0.042 Uiso 1 1 calc R . .
H36C H 0.3190 0.6998 0.2331 0.042 Uiso 1 1 calc R . .
C37 C 0.0250(7) 0.6499(6) 0.4757(6) 0.0217(16) Uani 1 1 d . . .
H37A H -0.0783 0.6332 0.4518 0.033 Uiso 1 1 calc R . .
H37B H 0.0753 0.7272 0.4915 0.033 Uiso 1 1 calc R . .
H37C H 0.0423 0.6380 0.5395 0.033 Uiso 1 1 calc R . .
C38 C 0.0255(8) 0.5677(6) 0.2881(6) 0.0242(17) Uani 1 1 d . . .
H38A H 0.0291 0.6405 0.2916 0.036 Uiso 1 1 calc R . .
H38B H -0.0737 0.5175 0.2602 0.036 Uiso 1 1 calc R . .
H38C H 0.0865 0.5379 0.2415 0.036 Uiso 1 1 calc R . .

loop_
_atom_site_aniso_label
_atom_site_aniso_U_11
_atom_site_aniso_U_22
_atom_site_aniso_U_33
_atom_site_aniso_U_23
_atom_site_aniso_U_13
_atom_site_aniso_U_12
Zn 0.0324(6) 0.0299(6) 0.0306(6) 0.0132(5) 0.0071(5) 0.0100(5)
O1 0.024(3) 0.025(3) 0.025(3) 0.013(2) 0.009(2) 0.016(2)
N1 0.011(3) 0.012(3) 0.014(3) 0.005(2) 0.002(2) 0.002(2)
N2 0.018(3) 0.021(3) 0.016(3) 0.009(3) 0.005(2) 0.009(3)
N3 0.017(3) 0.011(3) 0.015(3) 0.003(2) 0.003(2) 0.008(2)
N4 0.012(3) 0.019(3) 0.018(3) 0.007(2) 0.005(2) 0.007(2)
N5 0.022(3) 0.019(3) 0.019(3) 0.007(3) -0.001(3) 0.006(3)
C1 0.014(3) 0.016(4) 0.016(4) 0.009(3) 0.003(3) 0.001(3)
C2 0.025(4) 0.021(4) 0.021(4) 0.006(3) 0.001(3) 0.010(3)
C3 0.013(3) 0.016(4) 0.018(4) 0.009(3) 0.005(3) 0.004(3)
C4 0.011(3) 0.013(3) 0.019(4) 0.010(3) 0.006(3) 0.001(3)
C5 0.011(3) 0.018(4) 0.019(4) 0.012(3) 0.005(3) 0.004(3)
C6 0.015(4) 0.021(4) 0.020(4) 0.012(3) 0.006(3) 0.006(3)
C7 0.009(3) 0.019(4) 0.015(4) 0.006(3) 0.000(3) 0.005(3)
C8 0.010(3) 0.016(4) 0.016(4) 0.010(3) 0.002(3) -0.001(3)
C9 0.017(4) 0.021(4) 0.011(4) 0.007(3) 0.000(3) 0.005(3)
C10 0.010(3) 0.021(4) 0.013(3) 0.009(3) 0.005(3) 0.002(3)
C11 0.018(4) 0.016(4) 0.017(4) 0.005(3) 0.007(3) 0.006(3)
C12 0.010(3) 0.016(4) 0.022(4) 0.004(3) 0.006(3) 0.000(3)
C13 0.013(3) 0.014(4) 0.016(4) 0.001(3) -0.001(3) 0.002(3)
C14 0.007(3) 0.019(4) 0.021(4) 0.007(3) 0.004(3) 0.002(3)
C15 0.007(3) 0.011(3) 0.021(4) 0.007(3) 0.000(3) 0.003(3)
C16 0.009(3) 0.014(3) 0.018(4) 0.005(3) 0.002(3) 0.001(3)
C17 0.010(3) 0.015(4) 0.017(4) 0.009(3) 0.000(3) -0.003(3)
C18 0.012(3) 0.010(3) 0.017(4) 0.003(3) -0.002(3) -0.002(3)
C19 0.008(3) 0.018(4) 0.016(4) 0.005(3) -0.003(3) -0.001(3)
C21 0.035(5) 0.025(4) 0.027(4) 0.009(4) 0.001(4) 0.013(4)
C22 0.041(5) 0.049(6) 0.038(5) 0.016(4) 0.008(4) 0.024(4)
C23 0.028(4) 0.022(4) 0.017(4) 0.008(3) 0.000(3) 0.011(3)
C24 0.041(5) 0.015(4) 0.032(4) 0.010(3) 0.012(4) 0.012(3)
C25 0.022(4) 0.025(4) 0.011(3) 0.006(3) 0.000(3) 0.012(3)
C26 0.041(5) 0.021(4) 0.037(5) 0.015(4) 0.006(4) 0.013(4)
C27 0.018(4) 0.021(4) 0.014(4) 0.007(3) 0.003(3) 0.008(3)
C28 0.026(4) 0.032(4) 0.016(4) 0.013(3) 0.009(3) 0.002(3)
C29 0.028(4) 0.024(4) 0.022(4) 0.010(3) 0.013(3) 0.011(3)
C30 0.034(5) 0.045(5) 0.023(4) 0.008(4) 0.007(4) 0.011(4)
C31 0.021(4) 0.022(4) 0.019(4) 0.008(3) 0.008(3) 0.011(3)
C32 0.038(5) 0.017(4) 0.031(4) 0.007(3) 0.010(4) 0.010(3)
C33 0.018(4) 0.017(4) 0.026(4) 0.014(3) 0.007(3) 0.005(3)
C34 0.023(4) 0.031(4) 0.030(4) 0.011(4) -0.001(3) 0.015(3)
C35 0.020(4) 0.022(4) 0.021(4) 0.013(3) 0.009(3) 0.008(3)
C36 0.030(4) 0.035(5) 0.017(4) 0.009(4) 0.008(3) 0.010(4)
C37 0.016(4) 0.024(4) 0.023(4) 0.008(3) 0.001(3) 0.007(3)
C38 0.023(4) 0.033(4) 0.022(4) 0.016(3) 0.001(3) 0.012(3)

loop_
_atom_type_symbol
_atom_type_description
_atom_type_scat_dispersion_real
_atom_type_scat_dispersion_imag
_atom_type_scat_source
C C 0.0181 0.0091 'International Tables Vol C Tables 4.2.6.8 and 6.1.1.4'
H H 0.0000 0.0000 'International Tables Vol C Tables 4.2.6.8 and 6.1.1.4'
N N 0.0311 0.0180 'International Tables Vol C Tables 4.2.6.8 and 6.1.1.4'
O O 0.0492 0.0322 'International Tables Vol C Tables 4.2.6.8 and 6.1.1.4'
Zn Zn -1.5491 0.6778 'International Tables Vol C Tables 4.2.6.8 and 6.1.1.4'

loop_
_geom_angle_atom_site_label_1
_geom_angle_atom_site_label_2
_geom_angle_atom_site_label_3
_geom_angle
_geom_angle_site_symmetry_1
_geom_angle_site_symmetry_3
_geom_angle_publ_flag
N2 Zn N3 91.7(2) . . ?
N2 Zn N4 155.7(2) . . ?
N3 Zn N4 91.1(2) . . ?
N2 Zn N1 88.3(2) . . ?
N3 Zn N1 146.6(2) . . ?
N4 Zn N1 102.3(2) . . ?
C1 N1 C4 106.1(5) . . ?
C1 N1 Zn 130.7(4) . . ?
C4 N1 Zn 117.7(4) . . ?
C6 N2 C9 107.7(5) . . ?
C6 N2 Zn 125.9(4) . . ?
C9 N2 Zn 126.1(4) . . ?
C14 N3 C11 106.7(5) . . ?
C14 N3 Zn 126.3(4) . . ?
C11 N3 Zn 126.7(4) . . ?
C19 N4 C16 107.7(5) . . ?
C19 N4 Zn 126.6(4) . . ?
C16 N4 Zn 120.0(4) . . ?
C1 N5 C37 122.0(6) . . ?
C1 N5 C38 123.5(6) . . ?
C37 N5 C38 114.4(5) . . ?
N1 C1 N5 121.4(6) . . ?
N1 C1 C2 112.6(6) . . ?
N5 C1 C2 125.9(6) . . ?
C3 C2 C1 104.0(6) . . ?
C3 C2 C21 124.6(6) . . ?
C1 C2 C21 130.7(6) . . ?
C2 C3 C4 108.2(6) . . ?
C2 C3 C23 126.5(6) . . ?
C4 C3 C23 124.8(6) . . ?
C5 C4 N1 124.4(6) . . ?
C5 C4 C3 125.9(6) . . ?
N1 C4 C3 109.1(5) . . ?
C4 C5 C6 125.5(6) . . ?
N2 C6 C5 123.1(6) . . ?
N2 C6 C7 110.1(6) . . ?
C5 C6 C7 126.5(6) . . ?
C8 C7 C6 105.7(6) . . ?
C8 C7 C25 129.1(6) . . ?
C6 C7 C25 124.9(6) . . ?
C7 C8 C9 107.5(6) . . ?
C7 C8 C27 127.2(6) . . ?
C9 C8 C27 125.1(6) . . ?
N2 C9 C10 124.2(6) . . ?
N2 C9 C8 108.9(6) . . ?
C10 C9 C8 126.9(6) . . ?
C11 C10 C9 127.7(6) . . ?
N3 C11 C10 123.6(6) . . ?
N3 C11 C12 109.9(6) . . ?
C10 C11 C12 126.4(6) . . ?
C13 C12 C11 106.0(6) . . ?
C13 C12 C29 128.7(6) . . ?
C11 C12 C29 125.2(6) . . ?
C12 C13 C14 106.1(6) . . ?
C12 C13 C31 128.4(6) . . ?
C14 C13 C31 125.2(6) . . ?
N3 C14 C13 111.3(6) . . ?
N3 C14 C15 122.6(6) . . ?
C13 C14 C15 126.0(6) . . ?
C16 C15 C14 125.7(6) . . ?
C15 C16 N4 126.1(6) . . ?
C15 C16 C17 125.2(6) . . ?
N4 C16 C17 108.7(5) . . ?
C18 C17 C16 107.8(6) . . ?
C18 C17 C33 126.6(6) . . ?
C16 C17 C33 125.6(6) . . ?
C17 C18 C35 130.9(6) . . ?
C17 C18 C19 107.6(6) . . ?
C35 C18 C19 121.5(6) . . ?
O1 C19 N4 124.7(6) . . ?
O1 C19 C18 127.1(6) . . ?
N4 C19 C18 108.2(6) . . ?
C2 C21 C22 111.6(7) . . ?
C3 C23 C24 111.9(6) . . ?
C7 C25 C26 113.6(6) . . ?
C8 C27 C28 112.6(5) . . ?
C12 C29 C30 112.3(6) . . ?
C13 C31 C32 112.3(6) . . ?
C17 C33 C34 112.4(6) . . ?
C18 C35 C36 114.3(6) . . ?

loop_
_geom_bond_atom_site_label_1
_geom_bond_atom_site_label_2
_geom_bond_distance
_geom_bond_site_symmetry_2
_geom_bond_publ_flag
Zn N2 2.002(5) . ?
Zn N3 2.006(5) . ?
Zn N4 2.022(5) . ?
Zn N1 2.084(5) . ?
O1 C19 1.220(8) . ?
N1 C1 1.314(8) . ?
N1 C4 1.410(8) . ?
N2 C6 1.351(9) . ?
N2 C9 1.375(8) . ?
N3 C14 1.342(8) . ?
N3 C11 1.378(9) . ?
N4 C19 1.380(9) . ?
N4 C16 1.396(8) . ?
N5 C1 1.348(9) . ?
N5 C37 1.432(9) . ?
N5 C38 1.466(9) . ?
C1 C2 1.478(10) . ?
C2 C3 1.368(9) . ?
C2 C21 1.501(10) . ?
C3 C4 1.435(9) . ?
C3 C23 1.505(10) . ?
C4 C5 1.367(9) . ?
C5 C6 1.422(10) . ?
C6 C7 1.444(9) . ?
C7 C8 1.380(9) . ?
C7 C25 1.486(9) . ?
C8 C9 1.431(9) . ?
C8 C27 1.506(9) . ?
C9 C10 1.405(9) . ?
C10 C11 1.384(9) . ?
C11 C12 1.446(10) . ?
C12 C13 1.384(10) . ?
C12 C29 1.499(10) . ?
C13 C14 1.439(9) . ?
C13 C31 1.501(9) . ?
C14 C15 1.447(9) . ?
C15 C16 1.361(9) . ?
C16 C17 1.479(9) . ?
C17 C18 1.334(9) . ?
C17 C33 1.492(9) . ?
C18 C35 1.489(9) . ?
C18 C19 1.502(9) . ?
C21 C22 1.514(12) . ?
C23 C24 1.528(10) . ?
C25 C26 1.535(10) . ?
C27 C28 1.541(10) . ?
C29 C30 1.541(11) . ?
C31 C32 1.524(10) . ?
C33 C34 1.524(10) . ?
C35 C36 1.517(10) . ?
